data_1505315
loop_
_publ_author_name
'Shen, Ruichao'
'Corey, E. J.'

_publ_section_title
;
 Studies of the stereochemistry of [2+2]-photocycloaddition reactions of
 2-cyclohexenones with olefins.
;
_journal_issue 6
_journal_name_full 'Organic letters'
_journal_page_first 1057
_journal_page_last 1059
_journal_paper_doi 10.1021/ol063092r
_journal_volume 9
_journal_year 2007
_chemical_formula_sum 'C24 H22 O Si'
_chemical_formula_weight 354.51
_chemical_name_systematic
; 
 ? 
;
_space_group_IT_number 19
_symmetry_cell_setting orthorhombic
_symmetry_space_group_name_Hall 'P 2ac 2ab'
_symmetry_space_group_name_H-M 'P 21 21 21'
_atom_sites_solution_hydrogens difmap
_atom_sites_solution_primary direct
_atom_sites_solution_secondary difmap
_audit_creation_method SHELXL-97
_cell_angle_alpha 90.00
_cell_angle_beta 90.00
_cell_angle_gamma 90.00
_cell_formula_units_Z 4
_cell_length_a 9.635(2)
_cell_length_b 10.304(2)
_cell_length_c 19.145(4)
_cell_measurement_reflns_used 986
_cell_measurement_temperature 193(2)
_cell_measurement_theta_max 27.82
_cell_measurement_theta_min 2.90
_cell_volume 1900.7(7)
_computing_cell_refinement 'SMART (BRUKER, V5.625, 2001)'
_computing_data_collection 'ASTRO (BRUKER, V5.007, 1997)'
_computing_data_reduction 'SAINT (BRUKER, V6.22, 2001)'
_computing_molecular_graphics 'SHELXTL (BRUKER, 2000, V6.1)'
_computing_publication_material 'XCIF (Sheldrick and BRUKER, 1997, V5.1)'
_computing_structure_refinement 'SHELXL-97 (Sheldrick, 1997)'
_computing_structure_solution 'SHELXS-97 (Sheldrick, 1990)'
_diffrn_ambient_temperature 193(2)
_diffrn_detector_area_resol_mean 836.6
_diffrn_measured_fraction_theta_full 0.999
_diffrn_measured_fraction_theta_max 0.999
_diffrn_measurement_device_type 'Bruker CCD'
_diffrn_measurement_method '\w, 0.3 deg'
_diffrn_radiation_monochromator graphite
_diffrn_radiation_source 'Normal-focus sealed tube'
_diffrn_radiation_type MoK\a
_diffrn_radiation_wavelength 0.71073
_diffrn_reflns_av_R_equivalents 0.0283
_diffrn_reflns_av_sigmaI/netI 0.0272
_diffrn_reflns_limit_h_max 10
_diffrn_reflns_limit_h_min -11
_diffrn_reflns_limit_k_max 10
_diffrn_reflns_limit_k_min -12
_diffrn_reflns_limit_l_max 22
_diffrn_reflns_limit_l_min -22
_diffrn_reflns_number 10009
_diffrn_reflns_theta_full 24.99
_diffrn_reflns_theta_max 24.99
_diffrn_reflns_theta_min 2.13
_diffrn_standards_decay_% <1
_diffrn_standards_interval_count 0
_diffrn_standards_number 0
_exptl_absorpt_coefficient_mu 0.133
_exptl_absorpt_correction_T_max 0.9790
_exptl_absorpt_correction_T_min 0.9790
_exptl_absorpt_correction_type empirical
_exptl_absorpt_process_details SADABS
_exptl_crystal_colour colorless
_exptl_crystal_density_diffrn 1.239
_exptl_crystal_density_method 'not measured'
_exptl_crystal_description chunk
_exptl_crystal_F_000 752
_exptl_crystal_size_max 0.16
_exptl_crystal_size_mid 0.16
_exptl_crystal_size_min 0.16
_refine_diff_density_max 0.227
_refine_diff_density_min -0.200
_refine_diff_density_rms 0.039
_refine_ls_abs_structure_details 'Flack H D (1983), Acta Cryst. A39, 876-881'
_refine_ls_abs_structure_Flack 0.02(14)
_refine_ls_extinction_method none
_refine_ls_goodness_of_fit_ref 1.082
_refine_ls_hydrogen_treatment refall
_refine_ls_matrix_type full
_refine_ls_number_parameters 323
_refine_ls_number_reflns 3352
_refine_ls_number_restraints 0
_refine_ls_restrained_S_all 1.082
_refine_ls_R_factor_all 0.0407
_refine_ls_R_factor_gt 0.0392
_refine_ls_shift/su_max 0.054
_refine_ls_shift/su_mean 0.011
_refine_ls_structure_factor_coef Fsqd
_refine_ls_weighting_details 'calc w=1/[\s^2^(Fo^2^)+(0.0561P)^2^+0.6135P] where P=(Fo^2^+2Fc^2^)/3'
_refine_ls_weighting_scheme calc
_refine_ls_wR_factor_gt 0.1005
_refine_ls_wR_factor_ref 0.1012
_reflns_number_gt 3269
_reflns_number_total 3352
_reflns_threshold_expression >2sigma(I)
_cod_data_source_file ol063092rsi20061221_035222.cif
_cod_data_source_block ejc113t
_cod_depositor_comments
;
The following automatic conversions were performed:

'_symmetry_cell_setting' value 'Orthorhombic' changed to
'orthorhombic' according to
/home/saulius/struct/CIF-dictionaries/cif_core.dic dictionary named
'cif_core.dic' version 2.4.1 from
2010-06-29.

'_exptl_absorpt_correction_type' value 'Empirical'
changed to 'empirical' according to
/home/saulius/struct/CIF-dictionaries/cif_core.dic dictionary named
'cif_core.dic' version 2.4.1 from 2010-06-29.

Automatic conversion script
Id: cif_fix_values 1715 2011-07-08 13:25:40Z adriana 
;
_cod_original_sg_symbol_H-M P2(1)2(1)2(1)
_cod_database_code 1505315

loop_
_symmetry_equiv_pos_as_xyz
'x, y, z'
'-x+1/2, -y, z+1/2'
'-x, y+1/2, -z+1/2'
'x+1/2, -y+1/2, -z'

loop_
_atom_site_label
_atom_site_type_symbol
_atom_site_fract_x
_atom_site_fract_y
_atom_site_fract_z
_atom_site_U_iso_or_equiv
_atom_site_adp_type
_atom_site_occupancy
_atom_site_symmetry_multiplicity
_atom_site_calc_flag
Si1 Si 0.39711(6) 0.01178(6) 0.18315(3) 0.02369(16) Uani 1 1 d
O1 O 0.3896(2) -0.1290(2) 0.04046(9) 0.0465(5) Uani 1 1 d
C1 C 0.3154(2) -0.1502(2) 0.15897(12) 0.0267(5) Uani 1 1 d
H1 H 0.381(3) -0.215(2) 0.1729(12) 0.027(6) Uiso 1 1 d
C2 C 0.3045(3) -0.1720(2) 0.08072(13) 0.0352(6) Uani 1 1 d
C3 C 0.1872(3) -0.2515(3) 0.05580(16) 0.0439(7) Uani 1 1 d
H2 H 0.177(4) -0.260(4) 0.006(2) 0.073(11) Uiso 1 1 d
C4 C 0.0993(4) -0.3095(3) 0.09809(17) 0.0482(7) Uani 1 1 d
H3 H 0.031(3) -0.363(3) 0.0803(16) 0.050(8) Uiso 1 1 d
C5 C 0.1051(3) -0.2977(3) 0.17487(16) 0.0465(7) Uani 1 1 d
H5 H 0.164(3) -0.375(3) 0.1957(16) 0.050(8) Uiso 1 1 d
H4 H 0.012(3) -0.304(3) 0.1934(14) 0.041(7) Uiso 1 1 d
C6 C 0.1753(3) -0.1713(3) 0.19614(14) 0.0366(6) Uani 1 1 d
H6 H 0.117(3) -0.097(2) 0.1855(12) 0.027(6) Uiso 1 1 d
H7 H 0.188(3) -0.171(3) 0.2445(14) 0.030(6) Uiso 1 1 d
C7 C 0.4046(2) 0.0176(2) 0.28177(10) 0.0260(4) Uani 1 1 d
C8 C 0.5319(2) 0.0011(2) 0.31531(11) 0.0306(5) Uani 1 1 d
H8 H 0.612(3) -0.005(3) 0.2850(13) 0.039(6) Uiso 1 1 d
C9 C 0.5429(3) 0.0003(3) 0.38789(12) 0.0381(5) Uani 1 1 d
H9 H 0.632(3) -0.017(3) 0.4077(14) 0.052(8) Uiso 1 1 d
C10 C 0.4263(3) 0.0157(3) 0.42798(12) 0.0416(6) Uani 1 1 d
H10 H 0.434(3) 0.015(3) 0.4789(14) 0.042(7) Uiso 1 1 d
C11 C 0.2980(3) 0.0312(3) 0.39674(13) 0.0392(6) Uani 1 1 d
H11 H 0.220(3) 0.044(2) 0.4226(13) 0.033(7) Uiso 1 1 d
C12 C 0.2875(2) 0.0319(2) 0.32460(12) 0.0318(5) Uani 1 1 d
H12 H 0.195(3) 0.037(3) 0.3032(13) 0.042(7) Uiso 1 1 d
C13 C 0.2851(2) 0.1474(2) 0.14786(13) 0.0291(5) Uani 1 1 d
C14 C 0.2655(3) 0.1600(3) 0.07633(15) 0.0399(6) Uani 1 1 d
H13 H 0.305(3) 0.102(3) 0.0447(15) 0.046(8) Uiso 1 1 d
C15 C 0.1771(4) 0.2533(3) 0.0490(2) 0.0533(9) Uani 1 1 d
H14 H 0.168(5) 0.264(5) 0.008(3) 0.089(15) Uiso 1 1 d
C16 C 0.1078(4) 0.3365(3) 0.09229(19) 0.0539(8) Uani 1 1 d
H15 H 0.045(4) 0.406(4) 0.0715(18) 0.072(10) Uiso 1 1 d
C17 C 0.1285(3) 0.3284(3) 0.16340(19) 0.0494(8) Uani 1 1 d
H16 H 0.085(3) 0.380(3) 0.1928(14) 0.033(7) Uiso 1 1 d
C18 C 0.2167(3) 0.2352(2) 0.19064(16) 0.0365(6) Uani 1 1 d
H17 H 0.238(3) 0.238(2) 0.2380(13) 0.026(6) Uiso 1 1 d
C19 C 0.5807(2) 0.0254(2) 0.15128(10) 0.0293(5) Uani 1 1 d
C20 C 0.6440(3) 0.1473(3) 0.14846(14) 0.0358(6) Uani 1 1 d
H18 H 0.594(3) 0.222(3) 0.1591(13) 0.036(7) Uiso 1 1 d
C21 C 0.7834(3) 0.1599(3) 0.13063(15) 0.0436(6) Uani 1 1 d
H19 H 0.826(3) 0.252(3) 0.1281(15) 0.051(8) Uiso 1 1 d
C22 C 0.8602(3) 0.0515(3) 0.11496(15) 0.0457(7) Uani 1 1 d
H20 H 0.951(4) 0.064(3) 0.1004(16) 0.060(9) Uiso 1 1 d
C23 C 0.8001(3) -0.0694(3) 0.11632(16) 0.0476(7) Uani 1 1 d
H21 H 0.845(4) -0.148(3) 0.0995(17) 0.060(9) Uiso 1 1 d
C24 C 0.6612(3) -0.0825(3) 0.13506(15) 0.0389(6) Uani 1 1 d
H22 H 0.625(4) -0.162(3) 0.1380(17) 0.059(9) Uiso 1 1 d

loop_
_atom_site_aniso_label
_atom_site_aniso_U_11
_atom_site_aniso_U_22
_atom_site_aniso_U_33
_atom_site_aniso_U_23
_atom_site_aniso_U_13
_atom_site_aniso_U_12
Si1 0.0204(3) 0.0260(3) 0.0246(3) -0.0024(2) 0.0003(2) 0.0007(2)
O1 0.0445(10) 0.0649(12) 0.0302(9) -0.0053(8) 0.0024(9) 0.0004(10)
C1 0.0236(11) 0.0262(11) 0.0303(12) -0.0033(9) -0.0037(9) 0.0007(9)
C2 0.0375(15) 0.0336(13) 0.0346(13) -0.0038(10) -0.0074(12) 0.0073(11)
C3 0.0490(18) 0.0438(15) 0.0390(16) -0.0138(12) -0.0130(15) 0.0059(13)
C4 0.0371(15) 0.0381(14) 0.0694(19) -0.0131(13) -0.0192(16) -0.0008(14)
C5 0.0351(15) 0.0420(15) 0.0623(18) -0.0025(13) -0.0024(15) -0.0126(13)
C6 0.0318(13) 0.0383(14) 0.0396(15) -0.0038(11) 0.0002(11) -0.0073(11)
C7 0.0267(10) 0.0242(10) 0.0271(10) -0.0015(8) 0.0012(9) -0.0042(11)
C8 0.0268(10) 0.0339(12) 0.0312(10) -0.0013(12) -0.0016(10) -0.0008(10)
C9 0.0359(12) 0.0428(14) 0.0356(12) 0.0029(13) -0.0079(11) 0.0004(13)
C10 0.0490(15) 0.0520(16) 0.0239(11) 0.0002(12) -0.0029(10) -0.0014(13)
C11 0.0398(14) 0.0455(15) 0.0323(12) -0.0017(11) 0.0098(11) 0.0033(12)
C12 0.0296(11) 0.0357(12) 0.0302(11) -0.0037(10) 0.0000(10) 0.0007(10)
C13 0.0218(11) 0.0277(11) 0.0377(13) 0.0026(9) -0.0004(10) -0.0022(9)
C14 0.0452(17) 0.0367(14) 0.0376(14) 0.0036(12) -0.0042(12) 0.0034(12)
C15 0.058(2) 0.0453(17) 0.057(2) 0.0150(15) -0.0218(18) -0.0019(15)
C16 0.0403(16) 0.0373(15) 0.084(2) 0.0213(15) -0.0116(17) 0.0020(14)
C17 0.0343(15) 0.0295(13) 0.085(2) 0.0034(14) 0.0173(15) 0.0027(11)
C18 0.0325(13) 0.0321(12) 0.0448(16) 0.0009(11) 0.0059(12) -0.0004(10)
C19 0.0231(11) 0.0417(13) 0.0231(10) -0.0003(9) 0.0003(8) 0.0052(10)
C20 0.0312(13) 0.0356(14) 0.0406(14) -0.0029(11) 0.0058(11) -0.0017(11)
C21 0.0350(14) 0.0511(17) 0.0446(15) 0.0009(12) 0.0037(12) -0.0099(13)
C22 0.0221(13) 0.0670(19) 0.0480(16) 0.0008(13) 0.0048(11) -0.0023(12)
C23 0.0281(14) 0.0557(18) 0.0589(18) -0.0084(14) 0.0063(13) 0.0111(13)
C24 0.0302(13) 0.0367(14) 0.0498(15) -0.0046(12) 0.0026(12) 0.0040(11)

loop_
_atom_type_symbol
_atom_type_description
_atom_type_scat_dispersion_real
_atom_type_scat_dispersion_imag
_atom_type_scat_source
C C 0.0033 0.0016 'International Tables Vol C Tables 4.2.6.8 and 6.1.1.4'
H H 0.0000 0.0000 'International Tables Vol C Tables 4.2.6.8 and 6.1.1.4'
O O 0.0106 0.0060 'International Tables Vol C Tables 4.2.6.8 and 6.1.1.4'
Si Si 0.0817 0.0704 'International Tables Vol C Tables 4.2.6.8 and 6.1.1.4'

loop_
_geom_angle_atom_site_label_1
_geom_angle_atom_site_label_2
_geom_angle_atom_site_label_3
_geom_angle
C19 Si1 C13 111.51(10)
C19 Si1 C7 106.65(9)
C13 Si1 C7 110.82(10)
C19 Si1 C1 112.11(10)
C13 Si1 C1 108.98(10)
C7 Si1 C1 106.64(10)
C2 C1 C6 112.0(2)
C2 C1 Si1 113.50(17)
C6 C1 Si1 111.96(16)
C2 C1 H1 102.5(14)
C6 C1 H1 110.3(14)
Si1 C1 H1 106.0(14)
O1 C2 C3 121.1(2)
O1 C2 C1 121.8(2)
C3 C2 C1 117.0(2)
C4 C3 C2 123.1(3)
C4 C3 H2 120(2)
C2 C3 H2 117(2)
C3 C4 C5 123.4(3)
C3 C4 H3 120.2(19)
C5 C4 H3 116.3(19)
C4 C5 C6 110.7(2)
C4 C5 H5 109.5(17)
C6 C5 H5 107.7(16)
C4 C5 H4 109.0(17)
C6 C5 H4 111.6(17)
H5 C5 H4 108(2)
C5 C6 C1 112.7(2)
C5 C6 H6 111.1(14)
C1 C6 H6 107.5(14)
C5 C6 H7 108.8(17)
C1 C6 H7 110.2(16)
H6 C6 H7 106(2)
C8 C7 C12 116.81(19)
C8 C7 Si1 119.30(16)
C12 C7 Si1 123.83(17)
C9 C8 C7 121.8(2)
C9 C8 H8 122.4(15)
C7 C8 H8 115.7(15)
C10 C9 C8 119.7(2)
C10 C9 H9 122.4(17)
C8 C9 H9 117.8(17)
C9 C10 C11 120.3(2)
C9 C10 H10 119.6(15)
C11 C10 H10 120.2(15)
C10 C11 C12 119.8(2)
C10 C11 H11 121.3(15)
C12 C11 H11 118.8(15)
C11 C12 C7 121.6(2)
C11 C12 H12 118.8(15)
C7 C12 H12 119.5(15)
C14 C13 C18 117.1(2)
C14 C13 Si1 119.97(19)
C18 C13 Si1 122.86(19)
C15 C14 C13 121.4(3)
C15 C14 H13 116.8(18)
C13 C14 H13 121.7(18)
C16 C15 C14 120.4(3)
C16 C15 H14 117(4)
C14 C15 H14 122(4)
C15 C16 C17 119.4(3)
C15 C16 H15 120(2)
C17 C16 H15 121(2)
C16 C17 C18 120.2(3)
C16 C17 H16 121.8(17)
C18 C17 H16 118.0(17)
C17 C18 C13 121.5(3)
C17 C18 H17 119.0(16)
C13 C18 H17 119.2(16)
C24 C19 C20 117.8(2)
C24 C19 Si1 122.6(2)
C20 C19 Si1 119.39(18)
C21 C20 C19 121.0(3)
C21 C20 H18 118.2(17)
C19 C20 H18 120.8(17)
C22 C21 C20 119.8(3)
C22 C21 H19 121.4(17)
C20 C21 H19 118.8(17)
C23 C22 C21 120.4(2)
C23 C22 H20 122(2)
C21 C22 H20 117(2)
C22 C23 C24 119.9(3)
C22 C23 H21 124(2)
C24 C23 H21 115(2)
C19 C24 C23 121.1(3)
C19 C24 H22 120(2)
C23 C24 H22 119(2)

loop_
_geom_bond_atom_site_label_1
_geom_bond_atom_site_label_2
_geom_bond_distance
Si1 C19 1.877(2)
Si1 C13 1.891(2)
Si1 C7 1.890(2)
Si1 C1 1.902(2)
O1 C2 1.209(3)
C1 C2 1.519(3)
C1 C6 1.541(3)
C1 H1 0.96(3)
C2 C3 1.474(4)
C3 C4 1.316(5)
C3 H2 0.97(4)
C4 C5 1.476(4)
C4 H3 0.92(3)
C5 C6 1.523(4)
C5 H5 1.06(3)
C5 H4 0.97(3)
C6 H6 0.97(3)
C6 H7 0.93(3)
C7 C8 1.395(3)
C7 C12 1.402(3)
C8 C9 1.394(3)
C8 H8 0.97(3)
C9 C10 1.370(4)
C9 H9 0.96(3)
C10 C11 1.383(4)
C10 H10 0.98(3)
C11 C12 1.385(3)
C11 H11 0.91(3)
C12 H12 0.98(3)
C13 C14 1.389(4)
C13 C18 1.387(4)
C14 C15 1.386(4)
C14 H13 0.93(3)
C15 C16 1.366(5)
C15 H14 0.79(5)
C16 C17 1.378(5)
C16 H15 1.02(4)
C17 C18 1.384(4)
C17 H16 0.88(3)
C18 H17 0.93(2)
C19 C24 1.390(3)
C19 C20 1.397(4)
C20 C21 1.392(4)
C20 H18 0.93(3)
C21 C22 1.373(4)
C21 H19 1.03(3)
C22 C23 1.375(4)
C22 H20 0.93(3)
C23 C24 1.392(4)
C23 H21 0.98(4)
C24 H22 0.90(4)

loop_
_geom_torsion_atom_site_label_1
_geom_torsion_atom_site_label_2
_geom_torsion_atom_site_label_3
_geom_torsion_atom_site_label_4
_geom_torsion
C19 Si1 C1 C2 -62.3(2)
C13 Si1 C1 C2 61.62(19)
C7 Si1 C1 C2 -178.70(17)
C19 Si1 C1 C6 169.73(17)
C13 Si1 C1 C6 -66.33(19)
C7 Si1 C1 C6 53.4(2)
C6 C1 C2 O1 160.4(2)
Si1 C1 C2 O1 32.4(3)
C6 C1 C2 C3 -21.3(3)
Si1 C1 C2 C3 -149.2(2)
O1 C2 C3 C4 173.9(3)
C1 C2 C3 C4 -4.5(4)
C2 C3 C4 C5 2.4(5)
C3 C4 C5 C6 25.4(4)
C4 C5 C6 C1 -50.3(3)
C2 C1 C6 C5 48.6(3)
Si1 C1 C6 C5 177.38(19)
C19 Si1 C7 C8 -14.0(2)
C13 Si1 C7 C8 -135.58(19)
C1 Si1 C7 C8 105.9(2)
C19 Si1 C7 C12 168.93(19)
C13 Si1 C7 C12 47.4(2)
C1 Si1 C7 C12 -71.1(2)
C12 C7 C8 C9 -0.7(4)
Si1 C7 C8 C9 -177.9(2)
C7 C8 C9 C10 0.1(4)
C8 C9 C10 C11 0.4(4)
C9 C10 C11 C12 -0.4(4)
C10 C11 C12 C7 -0.2(4)
C8 C7 C12 C11 0.7(3)
Si1 C7 C12 C11 177.79(19)
C19 Si1 C13 C14 61.7(2)
C7 Si1 C13 C14 -179.7(2)
C1 Si1 C13 C14 -62.6(2)
C19 Si1 C13 C18 -120.2(2)
C7 Si1 C13 C18 -1.5(2)
C1 Si1 C13 C18 115.5(2)
C18 C13 C14 C15 -2.4(4)
Si1 C13 C14 C15 175.9(2)
C13 C14 C15 C16 0.7(5)
C14 C15 C16 C17 1.2(5)
C15 C16 C17 C18 -1.2(4)
C16 C17 C18 C13 -0.5(4)
C14 C13 C18 C17 2.3(4)
Si1 C13 C18 C17 -175.90(19)
C13 Si1 C19 C24 -143.7(2)
C7 Si1 C19 C24 95.2(2)
C1 Si1 C19 C24 -21.2(2)
C13 Si1 C19 C20 41.2(2)
C7 Si1 C19 C20 -79.9(2)
C1 Si1 C19 C20 163.76(18)
C24 C19 C20 C21 -0.6(4)
Si1 C19 C20 C21 174.7(2)
C19 C20 C21 C22 0.5(4)
C20 C21 C22 C23 0.4(5)
C21 C22 C23 C24 -1.3(5)
C20 C19 C24 C23 -0.3(4)
Si1 C19 C24 C23 -175.4(2)
C22 C23 C24 C19 1.2(5)

loop_
_cod_related_entry_id
_cod_related_entry_code
_cod_related_entry_database
1 21199604 ChemSpider
